data_4037498
loop_
_publ_author_name
'Satham, Lakshminarayana'
'Namboothiri, Irishi N. N.'

_publ_section_title
;
 Regio- and Diastereoselective Synthesis of Dihydropyridopyrimidines via
 Cascade Reactions of 2-Aminopyridines with Morita-Baylis-Hillman Bromides
 of Nitroalkenes.
;
_journal_issue 12
_journal_name_full 'The Journal of organic chemistry'
_journal_page_first 6482
_journal_page_last 6488
_journal_paper_doi 10.1021/acs.joc.7b00947
_journal_volume 82
_journal_year 2017
_chemical_formula_moiety 'C16 H18 Br1 N3 O4 '
_chemical_formula_sum 'C16 H18 Br N3 O4'
_chemical_formula_weight 396.24
_space_group_IT_number 14
_space_group_name_Hall '-P 2ybc'
_space_group_name_H-M_alt 'P 1 21/c 1'
_symmetry_cell_setting monoclinic
_symmetry_space_group_name_H-M 'P 1 21/c 1'
_atom_sites_solution_hydrogens geom
_atom_sites_solution_primary direct
_atom_sites_solution_secondary difmap
_audit_creation_method SHELXL-97
_cell_angle_alpha 90.00
_cell_angle_beta 97.569(6)
_cell_angle_gamma 90.00
_cell_formula_units_Z 4
_cell_length_a 10.7705(7)
_cell_length_b 10.1713(6)
_cell_length_c 15.4078(9)
_cell_measurement_reflns_used 3692
_cell_measurement_temperature 150(2)
_cell_measurement_theta_max 29.2
_cell_measurement_theta_min 3.1
_cell_volume 1673.22(18)
_computing_structure_refinement 'SHELXL-97 (Sheldrick, 2008)'
_computing_structure_solution 'SHELXS-97 (Sheldrick, 2008)'
_diffrn_ambient_temperature 150(2)
_diffrn_detector_area_resol_mean 28.5714
_diffrn_measured_fraction_theta_full 0.999
_diffrn_measured_fraction_theta_max 0.999
_diffrn_measurement_device_type
;
Rigaku Saturn724+ (4x4 bin mode)
;
_diffrn_measurement_method 'profile data from \w-scans'
_diffrn_radiation_monochromator graphite
_diffrn_radiation_source 'fine-focus sealed tube'
_diffrn_radiation_type MoK\a
_diffrn_radiation_wavelength 0.71073
_diffrn_reflns_av_R_equivalents 0.0430
_diffrn_reflns_av_sigmaI/netI 0.0477
_diffrn_reflns_limit_h_max 12
_diffrn_reflns_limit_h_min -9
_diffrn_reflns_limit_k_max 8
_diffrn_reflns_limit_k_min -12
_diffrn_reflns_limit_l_max 14
_diffrn_reflns_limit_l_min -18
_diffrn_reflns_number 7073
_diffrn_reflns_theta_full 25.00
_diffrn_reflns_theta_max 25.00
_diffrn_reflns_theta_min 2.41
_exptl_absorpt_coefficient_mu 2.482
_exptl_absorpt_correction_T_max 0.733
_exptl_absorpt_correction_T_min 0.577
_exptl_absorpt_correction_type numerical
_exptl_crystal_colour Colorless
_exptl_crystal_density_diffrn 1.573
_exptl_crystal_density_method 'not measured'
_exptl_crystal_description Prism
_exptl_crystal_F_000 808
_exptl_crystal_size_max 0.30
_exptl_crystal_size_mid 0.17
_exptl_crystal_size_min 0.14
_refine_diff_density_max 0.871
_refine_diff_density_min -0.594
_refine_diff_density_rms 0.133
_refine_ls_extinction_method none
_refine_ls_goodness_of_fit_ref 1.075
_refine_ls_hydrogen_treatment mixed
_refine_ls_matrix_type full
_refine_ls_number_parameters 217
_refine_ls_number_reflns 2944
_refine_ls_number_restraints 0
_refine_ls_restrained_S_all 1.075
_refine_ls_R_factor_all 0.0606
_refine_ls_R_factor_gt 0.0497
_refine_ls_shift/su_max 0.000
_refine_ls_shift/su_mean 0.000
_refine_ls_structure_factor_coef Fsqd
_refine_ls_weighting_details 'calc w=1/[\s^2^(Fo^2^)+(0.0823P)^2^+4.9484P] where P=(Fo^2^+2Fc^2^)/3'
_refine_ls_weighting_scheme calc
_refine_ls_wR_factor_gt 0.1412
_refine_ls_wR_factor_ref 0.1499
_reflns_number_gt 2517
_reflns_number_total 2944
_reflns_threshold_expression >2sigma(I)
_cod_data_source_file jo7b00947_si_001.cif
_cod_data_source_block inn-sln-ii-38_mo
_cod_depositor_comments
;
The following automatic conversions were performed:

data item '_exptl_absorpt_correction_type' value 'Numerical' was
changed to 'numerical' in accordance with the
/home/saulius/struct/COD-crude-data/automatic-downloads/DataCite-retrospective/ACS/depositions/lib/dictionaries/cif_core.dic
dictionary named 'cif_core.dic' version 2.4.2 last updated on
2011-04-26.

data item '_symmetry_cell_setting' value 'Monoclinic' was changed to
'monoclinic' in accordance with the
/home/saulius/struct/COD-crude-data/automatic-downloads/DataCite-retrospective/ACS/depositions/lib/dictionaries/cif_core.dic
dictionary named 'cif_core.dic' version 2.4.2 last updated on
2011-04-26.

Automatic conversion script
Id: cif_fix_values 6909 2019-04-08 15:41:33Z antanas 
;
_cod_original_cell_volume 1673.21(17)
_cod_original_sg_symbol_H-M 'P 21/c'
_cod_database_code 4037498

loop_
_symmetry_equiv_pos_as_xyz
'x, y, z'
'-x, y+1/2, -z+1/2'
'-x, -y, -z'
'x, -y-1/2, z-1/2'

loop_
_atom_site_label
_atom_site_type_symbol
_atom_site_fract_x
_atom_site_fract_y
_atom_site_fract_z
_atom_site_U_iso_or_equiv
_atom_site_adp_type
_atom_site_occupancy
_atom_site_symmetry_multiplicity
_atom_site_calc_flag
_atom_site_refinement_flags
Br1 Br 0.28709(4) 0.03240(5) 0.51078(3) 0.0268(2) Uani 1 1 d .
O4 O 0.0165(3) 0.6823(3) 0.6162(2) 0.0266(7) Uani 1 1 d .
O3 O -0.0168(3) 0.5859(3) 0.7664(2) 0.0253(7) Uani 1 1 d .
N1 N 0.5551(3) 0.3028(4) 0.7683(2) 0.0197(8) Uani 1 1 d .
N2 N 0.3869(3) 0.1857(4) 0.6919(2) 0.0202(8) Uani 1 1 d .
H2A H 0.3636 0.1267 0.6532 0.024 Uiso 1 1 calc R
N3 N 0.3990(4) 0.1262(5) 0.8815(3) 0.0350(11) Uani 1 1 d .
O2 O 0.3167(5) 0.0649(4) 0.9104(3) 0.0529(11) Uani 1 1 d .
C9 C 0.2268(4) 0.3549(4) 0.7095(3) 0.0175(9) Uani 1 1 d .
C5 C 0.5056(4) 0.2289(4) 0.6989(3) 0.0180(9) Uani 1 1 d .
C4 C 0.5839(4) 0.1943(4) 0.6352(3) 0.0209(9) Uani 1 1 d .
H4A H 0.5520 0.1447 0.5866 0.025 Uiso 1 1 calc R
C8 C 0.2948(4) 0.2332(4) 0.7464(3) 0.0191(9) Uani 1 1 d .
H8A H 0.2328 0.1636 0.7501 0.023 Uiso 1 1 calc R
C11 C 0.0703(4) 0.5215(4) 0.7240(3) 0.0198(9) Uani 1 1 d .
C12 C 0.0900(4) 0.5760(4) 0.6430(3) 0.0212(9) Uani 1 1 d .
C10 C 0.1352(4) 0.4111(4) 0.7561(3) 0.0193(9) Uani 1 1 d .
H10A H 0.1188 0.3735 0.8084 0.023 Uiso 1 1 calc R
C1 C 0.6777(4) 0.3411(5) 0.7787(3) 0.0254(10) Uani 1 1 d .
H1A H 0.7090 0.3902 0.8276 0.031 Uiso 1 1 calc R
C2 C 0.7552(5) 0.3087(5) 0.7186(3) 0.0287(11) Uani 1 1 d .
H2B H 0.8385 0.3353 0.7260 0.034 Uiso 1 1 calc R
C14 C 0.2492(4) 0.4119(5) 0.6310(3) 0.0238(10) Uani 1 1 d .
H14A H 0.3105 0.3769 0.6005 0.029 Uiso 1 1 calc R
C16 C -0.0274(4) 0.5440(5) 0.8540(3) 0.0261(11) Uani 1 1 d .
H16A H -0.0905 0.5952 0.8770 0.039 Uiso 1 1 calc R
H16B H 0.0515 0.5561 0.8901 0.039 Uiso 1 1 calc R
H16C H -0.0501 0.4528 0.8537 0.039 Uiso 1 1 calc R
C13 C 0.1806(5) 0.5215(5) 0.5975(3) 0.0242(10) Uani 1 1 d .
H13A H 0.1956 0.5581 0.5445 0.029 Uiso 1 1 calc R
C3 C 0.7054(4) 0.2339(5) 0.6453(3) 0.0269(10) Uani 1 1 d .
H3A H 0.7564 0.2113 0.6033 0.032 Uiso 1 1 calc R
C7 C 0.3638(4) 0.2577(5) 0.8387(3) 0.0218(10) Uani 1 1 d .
H7A H 0.3061 0.3022 0.8732 0.026 Uiso 1 1 calc R
C15 C 0.0238(5) 0.7329(5) 0.5300(3) 0.0311(11) Uani 1 1 d .
H15A H -0.0314 0.8068 0.5191 0.047 Uiso 1 1 calc R
H15B H -0.0004 0.6656 0.4874 0.047 Uiso 1 1 calc R
H15C H 0.1082 0.7601 0.5258 0.047 Uiso 1 1 calc R
C6 C 0.4761(4) 0.3461(5) 0.8352(3) 0.0280(11) Uani 1 1 d .
H6A H 0.4473 0.4352 0.8220 0.034 Uiso 1 1 calc R
H6B H 0.5265 0.3470 0.8923 0.034 Uiso 1 1 calc R
O1 O 0.5018(5) 0.0850(7) 0.8821(5) 0.107(3) Uani 1 1 d .

loop_
_atom_site_aniso_label
_atom_site_aniso_U_11
_atom_site_aniso_U_22
_atom_site_aniso_U_33
_atom_site_aniso_U_23
_atom_site_aniso_U_13
_atom_site_aniso_U_12
Br1 0.0267(3) 0.0317(3) 0.0219(3) -0.00154(19) 0.00282(19) 0.0004(2)
O4 0.0288(18) 0.0264(17) 0.0253(17) 0.0076(14) 0.0059(14) 0.0091(14)
O3 0.0208(17) 0.0337(18) 0.0232(16) 0.0032(14) 0.0095(13) 0.0127(14)
N1 0.0161(19) 0.0221(19) 0.0206(18) -0.0043(15) 0.0013(15) 0.0034(15)
N2 0.0160(19) 0.0232(19) 0.0213(18) -0.0105(15) 0.0016(14) 0.0025(15)
N3 0.036(3) 0.048(3) 0.022(2) 0.007(2) 0.0087(18) 0.016(2)
O2 0.056(3) 0.046(2) 0.056(3) 0.017(2) 0.004(2) 0.000(2)
C9 0.013(2) 0.019(2) 0.020(2) -0.0039(17) -0.0002(16) -0.0009(17)
C5 0.016(2) 0.017(2) 0.021(2) -0.0016(17) 0.0008(17) 0.0026(17)
C4 0.023(2) 0.019(2) 0.020(2) -0.0044(18) 0.0027(18) 0.0023(18)
C8 0.015(2) 0.021(2) 0.022(2) -0.0037(18) 0.0037(17) 0.0009(17)
C11 0.014(2) 0.025(2) 0.022(2) -0.0041(18) 0.0056(17) -0.0001(18)
C12 0.019(2) 0.022(2) 0.023(2) 0.0002(19) 0.0045(18) 0.0021(18)
C10 0.013(2) 0.026(2) 0.020(2) -0.0006(18) 0.0039(17) -0.0008(18)
C1 0.021(2) 0.025(2) 0.029(2) -0.004(2) -0.0022(19) -0.0013(19)
C2 0.017(2) 0.036(3) 0.033(3) -0.004(2) 0.0040(19) -0.004(2)
C14 0.020(2) 0.027(2) 0.025(2) -0.006(2) 0.0085(19) 0.002(2)
C16 0.014(2) 0.043(3) 0.021(2) -0.004(2) 0.0046(18) 0.006(2)
C13 0.029(3) 0.027(2) 0.019(2) 0.0031(19) 0.0087(19) 0.000(2)
C3 0.024(3) 0.029(2) 0.029(2) -0.003(2) 0.012(2) 0.000(2)
C7 0.020(2) 0.028(2) 0.018(2) -0.0040(18) 0.0037(18) 0.0044(19)
C15 0.041(3) 0.028(2) 0.024(2) 0.005(2) 0.003(2) 0.005(2)
C6 0.021(2) 0.040(3) 0.023(2) -0.015(2) 0.0018(19) 0.003(2)
O1 0.060(4) 0.119(5) 0.153(6) 0.095(5) 0.059(4) 0.059(4)

loop_
_atom_type_symbol
_atom_type_description
_atom_type_scat_dispersion_real
_atom_type_scat_dispersion_imag
_atom_type_scat_source
C C 0.0033 0.0016 'International Tables Vol C Tables 4.2.6.8 and 6.1.1.4'
H H 0.0000 0.0000 'International Tables Vol C Tables 4.2.6.8 and 6.1.1.4'
Br Br -0.2901 2.4595 'International Tables Vol C Tables 4.2.6.8 and 6.1.1.4'
N N 0.0061 0.0033 'International Tables Vol C Tables 4.2.6.8 and 6.1.1.4'
O O 0.0106 0.0060 'International Tables Vol C Tables 4.2.6.8 and 6.1.1.4'

loop_
_geom_angle_atom_site_label_1
_geom_angle_atom_site_label_2
_geom_angle_atom_site_label_3
_geom_angle
C12 O4 C15 117.4(4)
C11 O3 C16 116.6(3)
C5 N1 C1 121.6(4)
C5 N1 C6 120.6(4)
C1 N1 C6 117.8(4)
C5 N2 C8 123.8(4)
C5 N2 H2A 118.1
C8 N2 H2A 118.1
O1 N3 O2 122.9(5)
O1 N3 C7 119.7(5)
O2 N3 C7 117.3(4)
C14 C9 C10 119.1(4)
C14 C9 C8 122.6(4)
C10 C9 C8 118.3(4)
N2 C5 N1 121.0(4)
N2 C5 C4 120.6(4)
N1 C5 C4 118.3(4)
C3 C4 C5 119.9(4)
C3 C4 H4A 120.1
C5 C4 H4A 120.1
N2 C8 C9 112.7(4)
N2 C8 C7 107.6(3)
C9 C8 C7 111.6(4)
N2 C8 H8A 108.3
C9 C8 H8A 108.3
C7 C8 H8A 108.3
O3 C11 C10 124.2(4)
O3 C11 C12 115.1(4)
C10 C11 C12 120.7(4)
O4 C12 C13 125.4(4)
O4 C12 C11 115.4(4)
C13 C12 C11 119.2(4)
C11 C10 C9 120.0(4)
C11 C10 H10A 120.0
C9 C10 H10A 120.0
N1 C1 C2 121.3(4)
N1 C1 H1A 119.4
C2 C1 H1A 119.4
C1 C2 C3 118.2(4)
C1 C2 H2B 120.9
C3 C2 H2B 120.9
C9 C14 C13 120.7(4)
C9 C14 H14A 119.7
C13 C14 H14A 119.7
O3 C16 H16A 109.5
O3 C16 H16B 109.5
H16A C16 H16B 109.5
O3 C16 H16C 109.5
H16A C16 H16C 109.5
H16B C16 H16C 109.5
C12 C13 C14 120.3(4)
C12 C13 H13A 119.9
C14 C13 H13A 119.9
C4 C3 C2 120.7(4)
C4 C3 H3A 119.6
C2 C3 H3A 119.6
C6 C7 N3 112.6(4)
C6 C7 C8 110.8(4)
N3 C7 C8 108.8(4)
C6 C7 H7A 108.2
N3 C7 H7A 108.2
C8 C7 H7A 108.2
O4 C15 H15A 109.5
O4 C15 H15B 109.5
H15A C15 H15B 109.5
O4 C15 H15C 109.5
H15A C15 H15C 109.5
H15B C15 H15C 109.5
N1 C6 C7 112.4(4)
N1 C6 H6A 109.1
C7 C6 H6A 109.1
N1 C6 H6B 109.1
C7 C6 H6B 109.1
H6A C6 H6B 107.9

loop_
_geom_bond_atom_site_label_1
_geom_bond_atom_site_label_2
_geom_bond_distance
O4 C12 1.370(5)
O4 C15 1.437(6)
O3 C11 1.378(5)
O3 C16 1.434(5)
N1 C5 1.358(6)
N1 C1 1.365(6)
N1 C6 1.488(6)
N2 C5 1.343(6)
N2 C8 1.464(5)
N2 H2A 0.8600
N3 O1 1.183(6)
N3 O2 1.215(6)
N3 C7 1.517(6)
C9 C14 1.390(6)
C9 C10 1.415(6)
C9 C8 1.511(6)
C5 C4 1.420(6)
C4 C3 1.359(7)
C4 H4A 0.9300
C8 C7 1.536(6)
C8 H8A 0.9800
C11 C10 1.380(6)
C11 C12 1.408(6)
C12 C13 1.389(6)
C10 H10A 0.9300
C1 C2 1.366(7)
C1 H1A 0.9300
C2 C3 1.408(7)
C2 H2B 0.9300
C14 C13 1.398(7)
C14 H14A 0.9300
C16 H16A 0.9600
C16 H16B 0.9600
C16 H16C 0.9600
C13 H13A 0.9300
C3 H3A 0.9300
C7 C6 1.514(7)
C7 H7A 0.9800
C15 H15A 0.9600
C15 H15B 0.9600
C15 H15C 0.9600
C6 H6A 0.9700
C6 H6B 0.9700

loop_
_geom_torsion_atom_site_label_1
_geom_torsion_atom_site_label_2
_geom_torsion_atom_site_label_3
_geom_torsion_atom_site_label_4
_geom_torsion
C8 N2 C5 N1 12.4(6)
C8 N2 C5 C4 -170.0(4)
C1 N1 C5 N2 176.2(4)
C6 N1 C5 N2 -4.6(6)
C1 N1 C5 C4 -1.5(6)
C6 N1 C5 C4 177.7(4)
N2 C5 C4 C3 -177.0(4)
N1 C5 C4 C3 0.8(6)
C5 N2 C8 C9 86.7(5)
C5 N2 C8 C7 -36.7(6)
C14 C9 C8 N2 1.3(6)
C10 C9 C8 N2 -179.9(4)
C14 C9 C8 C7 122.5(4)
C10 C9 C8 C7 -58.7(5)
C16 O3 C11 C10 8.3(6)
C16 O3 C11 C12 -172.0(4)
C15 O4 C12 C13 7.1(7)
C15 O4 C12 C11 -173.7(4)
O3 C11 C12 O4 -2.3(6)
C10 C11 C12 O4 177.4(4)
O3 C11 C12 C13 176.9(4)
C10 C11 C12 C13 -3.4(7)
O3 C11 C10 C9 -177.4(4)
C12 C11 C10 C9 2.9(7)
C14 C9 C10 C11 -0.5(6)
C8 C9 C10 C11 -179.4(4)
C5 N1 C1 C2 1.3(7)
C6 N1 C1 C2 -178.0(5)
N1 C1 C2 C3 -0.2(7)
C10 C9 C14 C13 -1.4(7)
C8 C9 C14 C13 177.4(4)
O4 C12 C13 C14 -179.4(4)
C11 C12 C13 C14 1.5(7)
C9 C14 C13 C12 0.9(7)
C5 C4 C3 C2 0.2(7)
C1 C2 C3 C4 -0.5(7)
O1 N3 C7 C6 -24.2(8)
O2 N3 C7 C6 159.0(4)
O1 N3 C7 C8 99.1(7)
O2 N3 C7 C8 -77.7(5)
N2 C8 C7 C6 52.9(5)
C9 C8 C7 C6 -71.1(5)
N2 C8 C7 N3 -71.4(4)
C9 C8 C7 N3 164.6(4)
C5 N1 C6 C7 23.9(6)
C1 N1 C6 C7 -156.9(4)
N3 C7 C6 N1 73.7(5)
C8 C7 C6 N1 -48.4(5)
